data_7056852
loop_
_publ_author_name
'Neshat, Abdollah'
'Varestan, Solmaz'
'Halvagar, Mohammad Reza'

_publ_section_title
;
 Cu(i) complexes of dihydrobis(2-mercapto-benzimidazolyl)borate and
 dihydrobis(2-mercapto-benzothiazolyl)borate ligands: structural,
 photophysical and computational studies
;
_journal_issue 3
_journal_name_full 'New Journal of Chemistry'
_journal_page_first 2036
_journal_paper_doi 10.1039/C7NJ03521G
_journal_volume 42
_journal_year 2018
_chemical_formula_moiety 'C32 H24 B Cu N4 P S2'
_chemical_formula_sum 'C32 H24 B Cu N4 P S2'
_chemical_formula_weight 633.81
_space_group_crystal_system triclinic
_space_group_IT_number 2
_space_group_name_Hall '-P 1'
_space_group_name_H-M_alt 'P -1'
_symmetry_space_group_name_Hall '-P 1'
_symmetry_space_group_name_H-M 'P -1'
_atom_sites_solution_hydrogens mixed
_audit_creation_date 2017-08-03T17:08:00-00:00
_audit_creation_method 'WinGX routine CIF_UPDATE'
_audit_update_record
;
2017-08-03 deposited with the CCDC.
2017-12-26 downloaded from the CCDC.
;
_cell_angle_alpha 82.36(3)
_cell_angle_beta 79.31(3)
_cell_angle_gamma 72.56(3)
_cell_formula_units_Z 2
_cell_length_a 9.6163(19)
_cell_length_b 10.933(2)
_cell_length_c 15.489(3)
_cell_measurement_reflns_used 1754
_cell_measurement_temperature 293(2)
_cell_measurement_theta_max 22.31
_cell_measurement_theta_min 1.96
_cell_volume 1521.4(6)
_computing_cell_refinement 'STOE X-AREA'
_computing_data_collection 'STOE X-AREA'
_computing_data_reduction 'STOE X-RED'
_computing_structure_refinement 'SHELXL-2014 (Sheldrick, 2014)'
_diffrn_ambient_temperature 293(2)
_diffrn_detector 'image plate (34 cm diameter)'
_diffrn_detector_area_resol_mean 6.67
_diffrn_measured_fraction_theta_full 0.81
_diffrn_measured_fraction_theta_max 0.991
_diffrn_measurement_device '2-circle goniometer'
_diffrn_measurement_device_type 'STOE IPDS 2T'
_diffrn_measurement_method 'rotation method'
_diffrn_radiation_monochromator 'plane graphite'
_diffrn_radiation_type MoK\a
_diffrn_radiation_wavelength 0.71073
_diffrn_reflns_av_R_equivalents 0.2403
_diffrn_reflns_Laue_measured_fraction_full 0.81
_diffrn_reflns_Laue_measured_fraction_max 0.991
_diffrn_reflns_limit_h_max 10
_diffrn_reflns_limit_h_min -10
_diffrn_reflns_limit_k_max 12
_diffrn_reflns_limit_k_min -11
_diffrn_reflns_limit_l_max 17
_diffrn_reflns_limit_l_min -17
_diffrn_reflns_number 9366
_diffrn_reflns_point_group_measured_fraction_full 0.81
_diffrn_reflns_point_group_measured_fraction_max 0.991
_diffrn_reflns_theta_full 25
_diffrn_reflns_theta_max 23.254
_diffrn_reflns_theta_min 1.342
_diffrn_source 'sealed X-ray tube, 12 x 0.4 mm long-fine focus'
_exptl_absorpt_coefficient_mu 0.936
_exptl_absorpt_correction_T_max 0.9125
_exptl_absorpt_correction_T_min 0.8167
_exptl_absorpt_correction_type integration
_exptl_crystal_colour colorless
_exptl_crystal_density_diffrn 1.384
_exptl_crystal_description block
_exptl_crystal_F_000 650
_exptl_crystal_size_max 0.26
_exptl_crystal_size_mid 0.177
_exptl_crystal_size_min 0.09
_refine_diff_density_max 0.417
_refine_diff_density_min -0.333
_refine_diff_density_rms 0.069
_refine_ls_extinction_method none
_refine_ls_goodness_of_fit_ref 0.565
_refine_ls_hydrogen_treatment constr
_refine_ls_matrix_type full
_refine_ls_number_parameters 370
_refine_ls_number_reflns 4349
_refine_ls_number_restraints 394
_refine_ls_restrained_S_all 0.545
_refine_ls_R_factor_all 0.3028
_refine_ls_R_factor_gt 0.066
_refine_ls_shift/su_max 0
_refine_ls_shift/su_mean 0
_refine_ls_structure_factor_coef Fsqd
_refine_ls_weighting_details 'w=1/[\s^2^(Fo^2^)] where P=(Fo^2^+2Fc^2^)/3'
_refine_ls_weighting_scheme calc
_refine_ls_wR_factor_gt 0.1114
_refine_ls_wR_factor_ref 0.1742
_reflns_number_gt 754
_reflns_number_total 4349
_reflns_threshold_expression 'I > 2\s(I)'
_cod_data_source_file c7nj03521g2.cif
_cod_data_source_block sad1
_cod_depositor_comments 'Adding full bibliography for 7056852--7056853.cif.'
_cod_database_code 7056852

loop_
_symmetry_equiv_pos_as_xyz
'x, y, z'
'-x, -y, -z'

loop_
_atom_site_label
_atom_site_type_symbol
_atom_site_fract_x
_atom_site_fract_y
_atom_site_fract_z
_atom_site_U_iso_or_equiv
_atom_site_adp_type
_atom_site_occupancy
_atom_site_calc_flag
Cu1 Cu 1.0169(2) 0.3185(2) 0.25806(12) 0.0723(8) Uani 1 d
S1 S 1.0047(5) 0.3786(4) 0.3941(3) 0.0781(14) Uani 1 d
S2 S 1.0101(5) 0.4865(5) 0.1532(3) 0.0772(14) Uani 1 d
P1 P 1.1450(5) 0.1240(4) 0.2208(2) 0.0584(12) Uani 1 d
N1 N 0.7223(14) 0.5022(12) 0.3605(7) 0.060(3) Uani 1 d
N2 N 0.7882(14) 0.5596(13) 0.4758(7) 0.069(4) Uani 1 d
N3 N 0.7119(13) 0.5063(11) 0.1942(6) 0.052(3) Uani 1 d
N4 N 0.7804(15) 0.6075(12) 0.0638(7) 0.071(3) Uani 1 d
C1 C 0.8349(17) 0.4809(17) 0.4070(9) 0.070(4) Uani 1 d
C2 C 0.5996(18) 0.5847(14) 0.4061(9) 0.057(4) Uani 1 d
C3 C 0.6453(19) 0.6276(16) 0.4757(9) 0.064(4) Uani 1 d
C4 C 0.5415(19) 0.7187(17) 0.5296(9) 0.086(5) Uani 1 d
H4 H 0.5704 0.7466 0.5758 0.103 Uiso 1 calc
C5 C 0.3972(18) 0.7665(17) 0.5140(9) 0.089(5) Uani 1 d
H3 H 0.3282 0.826 0.5494 0.107 Uiso 1 calc
C6 C 0.3579(17) 0.7243(15) 0.4450(9) 0.076(5) Uani 1 d
H2 H 0.2591 0.7512 0.4378 0.091 Uiso 1 calc
C7 C 0.4551(17) 0.6452(15) 0.3864(8) 0.069(4) Uani 1 d
H1 H 0.4276 0.6312 0.3349 0.082 Uiso 1 calc
C8 C 0.8234(17) 0.5324(15) 0.1370(9) 0.062(4) Uani 1 d
C9 C 0.6342(19) 0.6187(16) 0.0705(10) 0.069(4) Uani 1 d
C10 C 0.5877(18) 0.5576(14) 0.1493(8) 0.058(4) Uani 1 d
C11 C 0.4405(16) 0.5486(15) 0.1696(9) 0.067(4) Uani 1 d
H8 H 0.4074 0.505 0.2213 0.081 Uiso 1 calc
C12 C 0.351(2) 0.6080(18) 0.1085(10) 0.095(6) Uani 1 d
H7 H 0.2531 0.6055 0.1198 0.114 Uiso 1 calc
C13 C 0.397(2) 0.6706(18) 0.0322(10) 0.094(6) Uani 1 d
H6 H 0.3306 0.7107 -0.0064 0.113 Uiso 1 calc
C14 C 0.5380(19) 0.6763(18) 0.0106(10) 0.097(6) Uani 1 d
H5 H 0.5695 0.7174 -0.0427 0.116 Uiso 1 calc
C15 C 1.1619(17) 0.0940(15) 0.1055(9) 0.069(4) Uani 1 d
C16 C 1.0280(18) 0.1731(14) 0.0663(9) 0.082(5) Uani 1 d
H15 H 0.9467 0.2264 0.0988 0.098 Uiso 1 calc
C17 C 1.0356(19) 0.1600(16) -0.0228(10) 0.092(5) Uani 1 d
H14 H 0.9512 0.1999 -0.0483 0.11 Uiso 1 calc
C18 C 1.1549(19) 0.0944(17) -0.0748(10) 0.088(5) Uani 1 d
H13 H 1.1532 0.0899 -0.1342 0.106 Uiso 1 calc
C19 C 1.2860(18) 0.0309(18) -0.0359(9) 0.094(6) Uani 1 d
H12 H 1.3726 -0.0133 -0.0697 0.113 Uiso 1 calc
C20 C 1.2788(17) 0.0379(15) 0.0510(9) 0.078(5) Uani 1 d
H11 H 1.365 -0.0008 0.0748 0.093 Uiso 1 calc
C21 C 1.0794(14) 0.0012(14) 0.2752(9) 0.055(3) Uani 1 d
C22 C 0.9909(16) 0.0060(16) 0.3607(9) 0.063(4) Uani 1 d
H20 H 0.9643 0.0841 0.3857 0.076 Uiso 1 calc
C23 C 0.9401(18) -0.0907(19) 0.4108(10) 0.082(5) Uani 1 d
H19 H 0.8941 -0.0829 0.469 0.098 Uiso 1 calc
C24 C 0.9630(17) -0.2010(17) 0.3675(10) 0.071(4) Uani 1 d
H18 H 0.9229 -0.2656 0.3964 0.086 Uiso 1 calc
C25 C 1.0399(18) -0.2182(16) 0.2864(9) 0.076(5) Uani 1 d
H17 H 1.0572 -0.2947 0.2608 0.091 Uiso 1 calc
C26 C 1.0926(16) -0.1197(15) 0.2419(9) 0.061(4) Uani 1 d
H16 H 1.1416 -0.1323 0.1847 0.074 Uiso 1 calc
C27 C 1.3419(17) 0.0800(16) 0.2377(9) 0.062(4) Uani 1 d
C28 C 1.4033(18) 0.1760(18) 0.2279(9) 0.077(4) Uani 1 d
H25 H 1.3498 0.259 0.2108 0.093 Uiso 1 calc
C29 C 1.546(2) 0.1528(19) 0.2430(10) 0.086(5) Uani 1 d
H24 H 1.5908 0.2192 0.2324 0.103 Uiso 1 calc
C30 C 1.620(2) 0.038(2) 0.2723(10) 0.093(6) Uani 1 d
H23 H 1.713 0.0265 0.2865 0.112 Uiso 1 calc
C31 C 1.565(2) -0.067(2) 0.2828(11) 0.108(6) Uani 1 d
H22 H 1.6209 -0.1491 0.3005 0.13 Uiso 1 calc
C32 C 1.4197(19) -0.0443(18) 0.2652(9) 0.089(5) Uani 1 d
H21 H 1.3766 -0.1113 0.2719 0.107 Uiso 1 calc
B1 B 0.707(2) 0.4229(16) 0.2824(10) 0.054(3) Uani 1 d
H9 H 0.7982 0.3317 0.29 0.065 Uiso 1 d

loop_
_atom_site_aniso_label
_atom_site_aniso_U_11
_atom_site_aniso_U_22
_atom_site_aniso_U_33
_atom_site_aniso_U_23
_atom_site_aniso_U_13
_atom_site_aniso_U_12
Cu1 0.0716(17) 0.0724(15) 0.0668(14) -0.0180(11) -0.0213(12) 0.0006(13)
S1 0.076(3) 0.083(4) 0.074(3) -0.029(2) -0.028(3) -0.002(3)
S2 0.053(3) 0.096(4) 0.087(3) -0.005(3) -0.016(2) -0.025(3)
P1 0.055(3) 0.072(3) 0.046(2) -0.007(2) -0.012(2) -0.011(2)
N1 0.063(7) 0.077(9) 0.036(6) -0.014(5) 0.000(5) -0.012(6)
N2 0.062(8) 0.088(10) 0.065(8) -0.031(7) -0.005(7) -0.026(7)
N3 0.055(6) 0.061(8) 0.038(5) -0.012(5) -0.002(5) -0.013(6)
N4 0.066(7) 0.062(9) 0.068(7) 0.012(6) -0.013(6) -0.001(8)
C1 0.040(7) 0.112(12) 0.061(9) -0.030(8) 0.013(6) -0.027(7)
C2 0.057(7) 0.055(10) 0.059(9) -0.011(7) -0.005(7) -0.018(7)
C3 0.060(8) 0.084(12) 0.053(9) -0.027(7) 0.001(7) -0.026(8)
C4 0.074(10) 0.123(14) 0.051(9) -0.032(8) -0.006(8) -0.004(10)
C5 0.063(9) 0.136(15) 0.049(9) -0.024(9) 0.009(9) -0.001(10)
C6 0.049(9) 0.107(14) 0.051(10) -0.008(8) 0.009(7) -0.002(9)
C7 0.053(8) 0.112(13) 0.027(8) -0.002(7) 0.005(7) -0.011(9)
C8 0.055(7) 0.075(11) 0.053(8) 0.012(7) -0.003(6) -0.024(8)
C9 0.065(8) 0.079(12) 0.049(8) 0.003(7) -0.001(7) -0.009(9)
C10 0.052(7) 0.074(11) 0.037(7) -0.015(6) -0.004(6) 0.000(8)
C11 0.054(8) 0.080(11) 0.059(9) -0.012(8) -0.002(7) -0.006(9)
C12 0.064(10) 0.160(17) 0.061(10) -0.015(10) -0.012(8) -0.030(11)
C13 0.074(10) 0.150(16) 0.048(9) -0.011(9) -0.015(9) -0.013(12)
C14 0.059(9) 0.136(15) 0.053(9) 0.016(9) 0.005(7) 0.017(12)
C15 0.053(10) 0.092(11) 0.054(6) -0.029(6) 0.004(6) -0.005(8)
C16 0.086(11) 0.074(12) 0.055(7) -0.008(8) -0.012(7) 0.025(9)
C17 0.083(11) 0.106(14) 0.061(9) -0.008(9) -0.014(8) 0.015(10)
C18 0.072(12) 0.132(15) 0.067(9) -0.052(9) -0.014(7) -0.019(11)
C19 0.055(10) 0.166(16) 0.050(8) -0.028(10) 0.011(8) -0.016(11)
C20 0.057(10) 0.106(13) 0.045(7) -0.013(9) 0.005(7) 0.009(9)
C21 0.018(7) 0.064(7) 0.064(7) 0.008(7) -0.015(6) 0.019(7)
C22 0.038(10) 0.095(11) 0.052(8) -0.001(7) -0.020(6) -0.006(9)
C23 0.065(12) 0.131(15) 0.052(10) 0.006(8) -0.016(8) -0.032(11)
C24 0.048(11) 0.102(12) 0.067(9) 0.029(8) -0.038(8) -0.024(10)
C25 0.070(13) 0.076(10) 0.070(10) 0.015(8) -0.021(9) -0.005(10)
C26 0.053(11) 0.069(9) 0.049(8) 0.008(7) -0.014(7) 0.000(9)
C27 0.057(7) 0.066(10) 0.055(8) 0.012(8) -0.012(7) -0.014(6)
C28 0.064(9) 0.097(11) 0.075(10) -0.021(9) -0.006(9) -0.026(9)
C29 0.083(11) 0.112(13) 0.078(11) -0.040(11) -0.023(10) -0.031(11)
C30 0.089(14) 0.140(16) 0.059(11) -0.010(12) -0.039(10) -0.026(10)
C31 0.063(11) 0.133(14) 0.106(12) 0.054(12) -0.013(11) -0.021(10)
C32 0.076(10) 0.096(10) 0.083(10) 0.030(10) -0.033(10) -0.009(8)
B1 0.079(7) 0.031(10) 0.054(8) 0.002(5) -0.014(6) -0.019(7)

loop_
_atom_type_symbol
_atom_type_description
_atom_type_scat_dispersion_real
_atom_type_scat_dispersion_imag
_atom_type_scat_source
C C 0.003 0.002 'International Tables Vol C Tables 4.2.6.8 and 6.1.1.4'
H H 0 0 'International Tables Vol C Tables 4.2.6.8 and 6.1.1.4'
B B 0.001 0.001 'International Tables Vol C Tables 4.2.6.8 and 6.1.1.4'
Cu Cu 0.32 1.265 'International Tables Vol C Tables 4.2.6.8 and 6.1.1.4'
N N 0.006 0.003 'International Tables Vol C Tables 4.2.6.8 and 6.1.1.4'
P P 0.102 0.094 'International Tables Vol C Tables 4.2.6.8 and 6.1.1.4'
S S 0.125 0.123 'International Tables Vol C Tables 4.2.6.8 and 6.1.1.4'

loop_
_exptl_crystal_face_index_h
_exptl_crystal_face_index_k
_exptl_crystal_face_index_l
_exptl_crystal_face_perp_dist
-1 -5 -3 0.059
0 5 3 0.048
9 2 1 0.128
-5 -5 -3 0.078
0 1 -5 0.125
0 -1 4 0.104
7 0 2 0.136
3 -1 5 0.143
-5 1 -6 0.154
-7 -1 3 0.122
0 -5 -3 0.063
-1 -7 -4 0.06

loop_
_geom_angle_atom_site_label_1
_geom_angle_atom_site_label_2
_geom_angle_atom_site_label_3
_geom_angle
P1 Cu1 S1 121.32(17)
P1 Cu1 S2 118.21(17)
S1 Cu1 S2 111.67(18)
P1 Cu1 B1 127.4(3)
S1 Cu1 B1 86.0(3)
S2 Cu1 B1 83.3(3)
P1 Cu1 H9 110.9
S1 Cu1 H9 87.3
S2 Cu1 H9 100.5
B1 Cu1 H9 19.1
C1 S1 Cu1 100.3(5)
C8 S2 Cu1 101.8(5)
C21 P1 C15 102.0(7)
C21 P1 C27 105.2(7)
C15 P1 C27 102.3(7)
C21 P1 Cu1 115.5(5)
C15 P1 Cu1 116.6(6)
C27 P1 Cu1 113.5(5)
C1 N1 C2 107.2(12)
C1 N1 B1 129.5(13)
C2 N1 B1 121.3(12)
C3 N2 C1 109.8(12)
C8 N3 C10 104.1(12)
C8 N3 B1 132.1(13)
C10 N3 B1 123.1(13)
C9 N4 C8 105.1(13)
N1 C1 N2 108.5(14)
N1 C1 S1 130.9(12)
N2 C1 S1 120.6(11)
N1 C2 C3 108.2(14)
N1 C2 C7 132.1(13)
C3 C2 C7 118.7(14)
N2 C3 C4 134.8(15)
N2 C3 C2 105.8(13)
C4 C3 C2 119.4(16)
C5 C4 C3 120.3(15)
C5 C4 H4 119.8
C3 C4 H4 119.8
C6 C5 C4 118.6(15)
C6 C5 H3 120.7
C4 C5 H3 120.7
C7 C6 C5 123.9(16)
C7 C6 H2 118.1
C5 C6 H2 118.1
C6 C7 C2 118.1(14)
C6 C7 H1 120.9
C2 C7 H1 120.9
N3 C8 N4 113.5(14)
N3 C8 S2 125.7(11)
N4 C8 S2 120.6(11)
N4 C9 C10 109.4(15)
N4 C9 C14 129.5(16)
C10 C9 C14 121.1(16)
C9 C10 N3 107.4(15)
C9 C10 C11 120.3(15)
N3 C10 C11 132.2(14)
C12 C11 C10 115.9(15)
C12 C11 H8 122.1
C10 C11 H8 122.1
C13 C12 C11 123.0(17)
C13 C12 H7 118.5
C11 C12 H7 118.5
C14 C13 C12 121.8(18)
C14 C13 H6 119.1
C12 C13 H6 119.1
C13 C14 C9 117.8(16)
C13 C14 H5 121.1
C9 C14 H5 121.1
C20 C15 C16 117.4(13)
C20 C15 P1 129.8(13)
C16 C15 P1 111.2(10)
C17 C16 C15 114.6(13)
C17 C16 H15 122.7
C15 C16 H15 122.7
C18 C17 C16 125.2(17)
C18 C17 H14 117.4
C16 C17 H14 117.4
C17 C18 C19 117.9(15)
C17 C18 H13 121
C19 C18 H13 121
C20 C19 C18 117.7(15)
C20 C19 H12 121.1
C18 C19 H12 121.1
C15 C20 C19 126.4(16)
C15 C20 H11 116.8
C19 C20 H11 116.8
C22 C21 C26 108.1(13)
C22 C21 P1 124.7(12)
C26 C21 P1 127.0(11)
C23 C22 C21 128.3(16)
C23 C22 H20 115.9
C21 C22 H20 115.9
C22 C23 C24 115.0(15)
C22 C23 H19 122.5
C24 C23 H19 122.5
C25 C24 C23 123.3(17)
C25 C24 H18 118.4
C23 C24 H18 118.4
C24 C25 C26 118.3(17)
C24 C25 H17 120.9
C26 C25 H17 120.9
C25 C26 C21 126.5(14)
C25 C26 H16 116.7
C21 C26 H16 116.7
C28 C27 C32 120.5(16)
C28 C27 P1 116.4(13)
C32 C27 P1 122.9(13)
C27 C28 C29 120.2(18)
C27 C28 H25 119.9
C29 C28 H25 119.9
C30 C29 C28 121(2)
C30 C29 H24 119.7
C28 C29 H24 119.7
C29 C30 C31 123(2)
C29 C30 H23 118.6
C31 C30 H23 118.6
C30 C31 C32 117(2)
C30 C31 H22 121.7
C32 C31 H22 121.7
C27 C32 C31 119.2(18)
C27 C32 H21 120.4
C31 C32 H21 120.4
N3 B1 N1 109.5(11)
N3 B1 Cu1 92.4(9)
N1 B1 Cu1 88.2(8)
N3 B1 H9 118.7
N1 B1 H9 101.2
Cu1 B1 H9 36.4

loop_
_geom_bond_atom_site_label_1
_geom_bond_atom_site_label_2
_geom_bond_distance
Cu1 P1 2.205(5)
Cu1 S1 2.262(4)
Cu1 S2 2.279(5)
Cu1 B1 2.826(19)
Cu1 H9 2.0349
S1 C1 1.674(16)
S2 C8 1.769(16)
P1 C21 1.709(15)
P1 C15 1.827(13)
P1 C27 1.867(15)
N1 C1 1.356(16)
N1 C2 1.387(17)
N1 B1 1.630(16)
N2 C3 1.353(17)
N2 C1 1.383(15)
N3 C8 1.334(15)
N3 C10 1.423(16)
N3 B1 1.541(17)
N4 C9 1.360(18)
N4 C8 1.362(16)
C2 C3 1.417(16)
C2 C7 1.420(18)
C3 C4 1.416(19)
C4 C5 1.384(18)
C4 H4 0.93
C5 C6 1.372(17)
C5 H3 0.93
C6 C7 1.362(17)
C6 H2 0.93
C7 H1 0.93
C9 C10 1.377(18)
C9 C14 1.388(19)
C10 C11 1.423(17)
C11 C12 1.366(19)
C11 H8 0.93
C12 C13 1.36(2)
C12 H7 0.93
C13 C14 1.35(2)
C13 H6 0.93
C14 H5 0.93
C15 C20 1.313(16)
C15 C16 1.503(18)
C16 C17 1.393(15)
C16 H15 0.93
C17 C18 1.340(19)
C17 H14 0.93
C18 C19 1.44(2)
C18 H13 0.93
C19 C20 1.347(15)
C19 H12 0.93
C20 H11 0.93
C21 C22 1.434(16)
C21 C26 1.444(17)
C22 C23 1.381(19)
C22 H20 0.93
C23 C24 1.398(19)
C23 H19 0.93
C24 C25 1.340(16)
C24 H18 0.93
C25 C26 1.374(18)
C25 H17 0.93
C26 H16 0.93
C27 C28 1.330(18)
C27 C32 1.394(19)
C28 C29 1.380(19)
C28 H25 0.93
C29 C30 1.31(2)
C29 H24 0.93
C30 C31 1.38(2)
C30 H23 0.93
C31 C32 1.42(2)
C31 H22 0.93
C32 H21 0.93
B1 H9 1.1228

loop_
_geom_torsion_atom_site_label_1
_geom_torsion_atom_site_label_2
_geom_torsion_atom_site_label_3
_geom_torsion_atom_site_label_4
_geom_torsion
C2 N1 C1 N2 -6.3(18)
B1 N1 C1 N2 -170.1(12)
C2 N1 C1 S1 172.0(13)
B1 N1 C1 S1 8(3)
C3 N2 C1 N1 2.2(19)
C3 N2 C1 S1 -176.3(12)
Cu1 S1 C1 N1 13.2(17)
Cu1 S1 C1 N2 -168.6(12)
C1 N1 C2 C3 7.9(17)
B1 N1 C2 C3 173.4(12)
C1 N1 C2 C7 175.7(17)
B1 N1 C2 C7 -19(2)
C1 N2 C3 C4 178.8(18)
C1 N2 C3 C2 2.7(18)
N1 C2 C3 N2 -6.5(17)
C7 C2 C3 N2 -176.2(15)
N1 C2 C3 C4 176.6(14)
C7 C2 C3 C4 7(2)
N2 C3 C4 C5 -176.4(19)
C2 C3 C4 C5 -1(3)
C3 C4 C5 C6 0(3)
C4 C5 C6 C7 -5(3)
C5 C6 C7 C2 12(2)
N1 C2 C7 C6 -178.9(15)
C3 C2 C7 C6 -12(2)
C10 N3 C8 N4 6.7(16)
B1 N3 C8 N4 177.2(13)
C10 N3 C8 S2 -177.3(11)
B1 N3 C8 S2 -7(2)
C9 N4 C8 N3 -6.6(18)
C9 N4 C8 S2 177.2(11)
Cu1 S2 C8 N3 21.5(14)
Cu1 S2 C8 N4 -162.7(11)
C8 N4 C9 C10 3.5(18)
C8 N4 C9 C14 -174.4(18)
N4 C9 C10 N3 0.3(18)
C14 C9 C10 N3 178.5(15)
N4 C9 C10 C11 -176.0(14)
C14 C9 C10 C11 2(2)
C8 N3 C10 C9 -4.1(16)
B1 N3 C10 C9 -175.8(12)
C8 N3 C10 C11 171.6(15)
B1 N3 C10 C11 0(2)
C9 C10 C11 C12 -3(2)
N3 C10 C11 C12 -177.9(15)
C10 C11 C12 C13 1(3)
C11 C12 C13 C14 1(3)
C12 C13 C14 C9 -2(3)
N4 C9 C14 C13 177.8(17)
C10 C9 C14 C13 0(3)
C21 P1 C15 C20 -99.4(17)
C27 P1 C15 C20 9.3(19)
Cu1 P1 C15 C20 133.7(15)
C21 P1 C15 C16 95.8(12)
C27 P1 C15 C16 -155.5(12)
Cu1 P1 C15 C16 -31.1(13)
C20 C15 C16 C17 10(2)
P1 C15 C16 C17 177.1(11)
C15 C16 C17 C18 -7(3)
C16 C17 C18 C19 1(3)
C17 C18 C19 C20 2(3)
C16 C15 C20 C19 -9(3)
P1 C15 C20 C19 -172.6(14)
C18 C19 C20 C15 2(3)
C15 P1 C21 C22 -152.8(12)
C27 P1 C21 C22 100.8(12)
Cu1 P1 C21 C22 -25.2(13)
C15 P1 C21 C26 22.3(14)
C27 P1 C21 C26 -84.2(13)
Cu1 P1 C21 C26 149.9(11)
C26 C21 C22 C23 8(2)
P1 C21 C22 C23 -176.3(13)
C21 C22 C23 C24 -9(2)
C22 C23 C24 C25 6(2)
C23 C24 C25 C26 -3(2)
C24 C25 C26 C21 3(2)
C22 C21 C26 C25 -5(2)
P1 C21 C26 C25 179.7(13)
C21 P1 C27 C28 -158.4(12)
C15 P1 C27 C28 95.3(12)
Cu1 P1 C27 C28 -31.2(13)
C21 P1 C27 C32 17.1(14)
C15 P1 C27 C32 -89.2(13)
Cu1 P1 C27 C32 144.3(11)
C32 C27 C28 C29 1(2)
P1 C27 C28 C29 177.1(11)
C27 C28 C29 C30 -4(2)
C28 C29 C30 C31 5(3)
C29 C30 C31 C32 -4(3)
C28 C27 C32 C31 0(2)
P1 C27 C32 C31 -175.2(12)
C30 C31 C32 C27 1(2)
C8 N3 B1 N1 79.6(18)
C10 N3 B1 N1 -111.4(13)
C8 N3 B1 Cu1 -9.3(15)
C10 N3 B1 Cu1 159.7(10)
C1 N1 B1 N3 -111.1(17)
C2 N1 B1 N3 87.0(16)
C1 N1 B1 Cu1 -19.2(16)
C2 N1 B1 Cu1 178.9(11)
